data_7055533
loop_
_publ_author_name
'Singh, Gurjaspreet'
'Rani, Sunita'
'Arora, Aanchal'
'Aulakh, Darpandeep'
'Wriedt, Mario'

_publ_section_title
;
 Thioester-appended organosilatranes: synthetic investigations and
 application in the modification of magnetic silica surfaces
;
_journal_issue 7
_journal_name_full 'New J. Chem.'
_journal_page_first 6200
_journal_paper_doi 10.1039/C6NJ00011H
_journal_volume 40
_journal_year 2016
_chemical_formula_moiety 'C22 H27 N O4 S Si'
_chemical_formula_sum 'C22 H27 N O4 S Si'
_chemical_formula_weight 429.59
_chemical_name_systematic
;
 ?
;
_space_group_crystal_system monoclinic
_space_group_IT_number 4
_space_group_name_Hall 'P 2yb'
_space_group_name_H-M_alt 'P 1 21 1'
_symmetry_space_group_name_Hall 'P 2yb'
_symmetry_space_group_name_H-M 'P 1 21 1'
_atom_sites_solution_hydrogens geom
_audit_creation_method SHELXL-2013
_audit_update_record
;
2016-04-13 deposited with the CCDC.
2016-05-03 downloaded from the CCDC.
;
_cell_angle_alpha 90
_cell_angle_beta 93.3430(10)
_cell_angle_gamma 90
_cell_formula_units_Z 2
_cell_length_a 7.2068(2)
_cell_length_b 8.9671(3)
_cell_length_c 16.5006(6)
_cell_measurement_reflns_used 18186
_cell_measurement_temperature 170(2)
_cell_measurement_theta_max 28.386
_cell_measurement_theta_min 2.473
_cell_volume 1064.52(6)
_computing_cell_refinement 'APEX2 (Bruker, 2013)'
_computing_data_collection 'APEX2 (Bruker, 2013)'
_computing_data_reduction 'APEX2 (Bruker, 2013)'
_computing_molecular_graphics Diamond
_computing_structure_refinement 'SHELXT-2014/6 (Sheldrick, 2014)'
_computing_structure_solution 'SHELXT-2014/6 (Sheldrick, 2014)'
_diffrn_ambient_temperature 170(2)
_diffrn_measured_fraction_theta_full 0.999
_diffrn_measured_fraction_theta_max 0.995
_diffrn_measurement_device_type 'Bruker APEX II CCD area detector'
_diffrn_measurement_method 'omega scans'
_diffrn_radiation_type MoK\a
_diffrn_radiation_wavelength 0.71073
_diffrn_reflns_av_R_equivalents 0.0269
_diffrn_reflns_av_unetI/netI 0.0265
_diffrn_reflns_Laue_measured_fraction_full 0.999
_diffrn_reflns_Laue_measured_fraction_max 0.995
_diffrn_reflns_limit_h_max 9
_diffrn_reflns_limit_h_min -9
_diffrn_reflns_limit_k_max 11
_diffrn_reflns_limit_k_min -11
_diffrn_reflns_limit_l_max 22
_diffrn_reflns_limit_l_min -22
_diffrn_reflns_number 18186
_diffrn_reflns_point_group_measured_fraction_full 0.999
_diffrn_reflns_point_group_measured_fraction_max 0.994
_diffrn_reflns_theta_full 25.242
_diffrn_reflns_theta_max 28.386
_diffrn_reflns_theta_min 2.473
_diffrn_source 'fine-focus sealed tube'
_exptl_absorpt_coefficient_mu 0.237
_exptl_absorpt_correction_T_max 0.974
_exptl_absorpt_correction_T_min 0.958
_exptl_absorpt_correction_type multi-scan
_exptl_absorpt_process_details 'SADABS (Sheldrick 2014)'
_exptl_crystal_colour yellow
_exptl_crystal_density_diffrn 1.340
_exptl_crystal_description plates
_exptl_crystal_F_000 456
_exptl_crystal_size_max 0.2
_exptl_crystal_size_mid 0.15
_exptl_crystal_size_min 0.11
_refine_diff_density_max 0.288
_refine_diff_density_min -0.157
_refine_diff_density_rms 0.036
_refine_ls_abs_structure_details
;
 Flack x determined using 2263 quotients [(I+)-(I-)]/[(I+)+(I-)]
 (Parsons and Flack (2004), Acta Cryst. A60, s61).
;
_refine_ls_abs_structure_Flack 0.02(2)
_refine_ls_extinction_method none
_refine_ls_goodness_of_fit_ref 1.037
_refine_ls_hydrogen_treatment constr
_refine_ls_matrix_type full
_refine_ls_number_parameters 262
_refine_ls_number_reflns 5321
_refine_ls_number_restraints 1
_refine_ls_restrained_S_all 1.037
_refine_ls_R_factor_all 0.0313
_refine_ls_R_factor_gt 0.0287
_refine_ls_shift/su_max 0.000
_refine_ls_shift/su_mean 0.000
_refine_ls_structure_factor_coef Fsqd
_refine_ls_weighting_details 'w=1/[\s^2^(Fo^2^)+(0.0407P)^2^+0.1161P] where P=(Fo^2^+2Fc^2^)/3'
_refine_ls_weighting_scheme calc
_refine_ls_wR_factor_gt 0.0713
_refine_ls_wR_factor_ref 0.0726
_reflns_Friedel_coverage 0.880
_reflns_Friedel_fraction_full 0.999
_reflns_Friedel_fraction_max 0.993
_reflns_number_gt 5035
_reflns_number_total 5321
_reflns_threshold_expression 'I > 2\s(I)'
_cod_data_source_file c6nj00011h2.cif
_cod_data_source_block s7
_cod_depositor_comments 'Adding full bibliography for 7055532--7055533.cif.'
_cod_database_code 7055533
_shelx_space_group_comment
;
The symmetry employed for this shelxl refinement is uniquely defined
by the following loop, which should always be used as a source of
symmetry information in preference to the above space-group names.
They are only intended as comments.
;
_shelxl_version_number 2013-3

loop_
_space_group_symop_operation_xyz
'x, y, z'
'-x, y+1/2, -z'

loop_
_atom_site_label
_atom_site_type_symbol
_atom_site_fract_x
_atom_site_fract_y
_atom_site_fract_z
_atom_site_U_iso_or_equiv
_atom_site_adp_type
_atom_site_occupancy
_atom_site_site_symmetry_order
_atom_site_calc_flag
_atom_site_refinement_flags_posn
_atom_site_refinement_flags_adp
Si1 Si 0.80071(7) 0.63753(6) 0.12347(3) 0.02032(11) Uani 1 1 d . .
S1 S 0.16724(7) 0.29321(7) 0.16717(3) 0.03386(14) Uani 1 1 d . .
C1 C 0.2508(3) 0.2095(2) 0.25910(13) 0.0269(4) Uani 1 1 d . .
C2 C 0.1133(3) 0.2015(2) 0.32329(12) 0.0250(4) Uani 1 1 d . .
C3 C 0.1665(3) 0.1306(3) 0.39596(13) 0.0322(4) Uani 1 1 d . .
H3A H 0.2878 0.0896 0.4035 0.039 Uiso 1 1 calc R U
C4 C 0.0444(3) 0.1193(3) 0.45718(12) 0.0321(5) Uani 1 1 d . .
H4A H 0.0827 0.0702 0.5064 0.038 Uiso 1 1 calc R U
C5 C -0.1342(3) 0.1789(2) 0.44791(12) 0.0263(4) Uani 1 1 d . .
C6 C -0.1860(3) 0.2514(3) 0.37501(13) 0.0312(5) Uani 1 1 d . .
H6A H -0.3068 0.2934 0.3675 0.037 Uiso 1 1 calc R U
C7 C -0.0637(3) 0.2627(2) 0.31342(13) 0.0295(4) Uani 1 1 d . .
H7A H -0.1011 0.3124 0.2643 0.035 Uiso 1 1 calc R U
C8 C -0.2656(3) 0.1698(2) 0.51409(12) 0.0266(4) Uani 1 1 d . .
C9 C -0.2724(3) 0.0429(3) 0.56285(13) 0.0313(5) Uani 1 1 d . .
H9A H -0.1943 -0.0397 0.5530 0.038 Uiso 1 1 calc R U
C10 C -0.3921(3) 0.0366(3) 0.62534(14) 0.0362(5) Uani 1 1 d . .
H10A H -0.3950 -0.0501 0.6583 0.043 Uiso 1 1 calc R U
C11 C -0.5079(3) 0.1558(3) 0.64024(13) 0.0392(5) Uani 1 1 d . .
H11A H -0.5890 0.1513 0.6835 0.047 Uiso 1 1 calc R U
C12 C -0.5045(4) 0.2809(3) 0.59173(16) 0.0455(6) Uani 1 1 d . .
H12A H -0.5841 0.3627 0.6013 0.055 Uiso 1 1 calc R U
C13 C -0.3848(3) 0.2875(3) 0.52891(14) 0.0371(5) Uani 1 1 d . .
H13A H -0.3842 0.3737 0.4955 0.044 Uiso 1 1 calc R U
C14 C 0.3807(3) 0.3064(3) 0.11487(13) 0.0301(4) Uani 1 1 d . .
H14A H 0.4580 0.2172 0.1275 0.036 Uiso 1 1 calc R U
H14B H 0.3508 0.3083 0.0556 0.036 Uiso 1 1 calc R U
C15 C 0.4899(3) 0.4453(2) 0.13948(13) 0.0270(4) Uani 1 1 d . .
H15A H 0.5250 0.4401 0.1983 0.032 Uiso 1 1 calc R U
H15B H 0.4090 0.5336 0.1302 0.032 Uiso 1 1 calc R U
C16 C 0.6653(3) 0.4658(2) 0.09330(12) 0.0239(4) Uani 1 1 d . .
H16A H 0.6301 0.4708 0.0345 0.029 Uiso 1 1 calc R U
H16B H 0.7461 0.3775 0.1027 0.029 Uiso 1 1 calc R U
N1 N 0.9594(2) 0.8411(2) 0.16135(11) 0.0287(4) Uani 1 1 d . .
O1 O 0.4087(2) 0.1627(2) 0.26938(10) 0.0429(4) Uani 1 1 d . .
C21 C 0.8445(3) 0.9643(2) 0.12750(17) 0.0389(6) Uani 1 1 d . .
H21A H 0.8781 0.9876 0.0716 0.047 Uiso 1 1 calc R U
H21B H 0.8627 1.0549 0.1613 0.047 Uiso 1 1 calc R U
C22 C 0.6442(3) 0.9116(3) 0.12749(17) 0.0373(5) Uani 1 1 d . .
H22A H 0.5995 0.9185 0.1830 0.045 Uiso 1 1 calc R U
H22B H 0.5641 0.9754 0.0911 0.045 Uiso 1 1 calc R U
O21 O 0.6350(2) 0.76215(16) 0.10029(9) 0.0297(3) Uani 1 1 d . .
C31 C 0.9737(3) 0.8339(3) 0.25064(14) 0.0382(5) Uani 1 1 d . .
H31A H 0.8661 0.8840 0.2736 0.046 Uiso 1 1 calc R U
H31B H 1.0892 0.8828 0.2724 0.046 Uiso 1 1 calc R U
C32 C 0.9756(3) 0.6687(3) 0.27174(13) 0.0369(5) Uani 1 1 d . .
H32A H 1.0998 0.6260 0.2636 0.044 Uiso 1 1 calc R U
H32B H 0.9483 0.6549 0.3294 0.044 Uiso 1 1 calc R U
O31 O 0.8395(2) 0.59536(16) 0.22103(8) 0.0273(3) Uani 1 1 d . .
C41 C 1.1383(3) 0.8244(3) 0.12340(15) 0.0355(5) Uani 1 1 d . .
H41A H 1.2285 0.7700 0.1601 0.043 Uiso 1 1 calc R U
H41B H 1.1909 0.9233 0.1112 0.043 Uiso 1 1 calc R U
C42 C 1.0976(3) 0.7372(3) 0.04600(15) 0.0351(5) Uani 1 1 d . .
H42A H 1.0421 0.8039 0.0033 0.042 Uiso 1 1 calc R U
H42B H 1.2145 0.6958 0.0267 0.042 Uiso 1 1 calc R U
O41 O 0.9725(2) 0.61956(17) 0.06107(8) 0.0301(3) Uani 1 1 d . .

loop_
_atom_site_aniso_label
_atom_site_aniso_U_11
_atom_site_aniso_U_22
_atom_site_aniso_U_33
_atom_site_aniso_U_23
_atom_site_aniso_U_13
_atom_site_aniso_U_12
Si1 0.0212(2) 0.0202(2) 0.0199(2) 0.0011(2) 0.00478(18) -0.0017(2)
S1 0.0267(2) 0.0475(3) 0.0276(2) 0.0081(2) 0.00344(19) -0.0119(2)
C1 0.0311(11) 0.0222(9) 0.0279(10) -0.0018(7) 0.0059(8) -0.0034(8)
C2 0.0289(10) 0.0212(8) 0.0253(10) -0.0006(7) 0.0032(8) -0.0042(8)
C3 0.0292(10) 0.0355(11) 0.0321(10) 0.0045(10) 0.0038(8) 0.0042(10)
C4 0.0338(11) 0.0370(12) 0.0255(9) 0.0087(9) 0.0026(8) 0.0039(10)
C5 0.0290(10) 0.0260(9) 0.0242(9) 0.0008(7) 0.0030(8) -0.0043(8)
C6 0.0265(10) 0.0390(11) 0.0283(10) 0.0064(9) 0.0032(8) 0.0034(9)
C7 0.0309(10) 0.0331(11) 0.0248(9) 0.0074(8) 0.0026(8) 0.0009(9)
C8 0.0252(9) 0.0324(11) 0.0221(9) 0.0007(7) 0.0015(7) -0.0053(8)
C9 0.0318(11) 0.0321(11) 0.0302(10) 0.0038(9) 0.0024(8) -0.0033(9)
C10 0.0346(12) 0.0427(12) 0.0312(11) 0.0125(10) 0.0024(9) -0.0076(10)
C11 0.0318(11) 0.0567(16) 0.0299(11) 0.0058(11) 0.0084(9) -0.0032(11)
C12 0.0431(13) 0.0517(15) 0.0434(13) 0.0051(12) 0.0164(11) 0.0081(13)
C13 0.0401(12) 0.0366(12) 0.0355(11) 0.0079(10) 0.0114(9) -0.0003(10)
C14 0.0326(10) 0.0317(10) 0.0272(9) -0.0037(9) 0.0109(8) -0.0106(9)
C15 0.0256(9) 0.0226(10) 0.0338(11) -0.0052(8) 0.0112(8) -0.0039(8)
C16 0.0248(10) 0.0232(9) 0.0244(9) -0.0035(7) 0.0080(7) -0.0038(8)
N1 0.0251(8) 0.0249(8) 0.0361(9) -0.0008(7) 0.0010(7) -0.0025(7)
O1 0.0357(9) 0.0522(11) 0.0419(9) 0.0088(8) 0.0113(7) 0.0130(8)
C21 0.0373(12) 0.0203(9) 0.0589(16) 0.0016(10) 0.0012(11) -0.0021(9)
C22 0.0327(12) 0.0239(10) 0.0547(14) -0.0015(10) -0.0032(10) 0.0030(9)
O21 0.0282(7) 0.0216(7) 0.0386(8) 0.0017(6) -0.0047(6) -0.0014(6)
C31 0.0372(12) 0.0403(13) 0.0365(12) -0.0110(10) -0.0029(10) -0.0067(10)
C32 0.0352(12) 0.0481(14) 0.0265(10) 0.0019(9) -0.0046(9) -0.0020(10)
O31 0.0307(7) 0.0301(7) 0.0212(6) 0.0029(5) 0.0024(5) -0.0026(6)
C41 0.0262(10) 0.0342(12) 0.0464(13) -0.0003(10) 0.0053(9) -0.0081(9)
C42 0.0303(11) 0.0383(11) 0.0381(12) 0.0029(9) 0.0136(9) -0.0115(9)
O41 0.0315(7) 0.0304(8) 0.0298(7) -0.0030(6) 0.0148(6) -0.0087(6)

loop_
_atom_type_symbol
_atom_type_description
_atom_type_scat_dispersion_real
_atom_type_scat_dispersion_imag
_atom_type_scat_source
C C 0.0033 0.0016 'International Tables Vol C Tables 4.2.6.8 and 6.1.1.4'
H H 0.0000 0.0000 'International Tables Vol C Tables 4.2.6.8 and 6.1.1.4'
N N 0.0061 0.0033 'International Tables Vol C Tables 4.2.6.8 and 6.1.1.4'
O O 0.0106 0.0060 'International Tables Vol C Tables 4.2.6.8 and 6.1.1.4'
Si Si 0.0817 0.0704 'International Tables Vol C Tables 4.2.6.8 and 6.1.1.4'
S S 0.1246 0.1234 'International Tables Vol C Tables 4.2.6.8 and 6.1.1.4'

loop_
_geom_angle_atom_site_label_1
_geom_angle_atom_site_label_2
_geom_angle_atom_site_label_3
_geom_angle
O31 Si1 O41 119.22(8)
O31 Si1 O21 116.98(8)
O41 Si1 O21 118.23(8)
O31 Si1 C16 97.24(8)
O41 Si1 C16 98.67(8)
O21 Si1 C16 97.76(8)
O31 Si1 N1 81.93(7)
O41 Si1 N1 82.20(7)
O21 Si1 N1 82.18(7)
C16 Si1 N1 179.02(8)
C1 S1 C14 100.40(10)
O1 C1 C2 122.6(2)
O1 C1 S1 122.41(17)
C2 C1 S1 114.98(15)
C7 C2 C3 119.12(19)
C7 C2 C1 122.71(18)
C3 C2 C1 118.17(19)
C4 C3 C2 120.5(2)
C3 C4 C5 121.01(19)
C4 C5 C6 118.11(19)
C4 C5 C8 121.41(18)
C6 C5 C8 120.47(19)
C7 C6 C5 121.0(2)
C6 C7 C2 120.23(19)
C13 C8 C9 118.30(19)
C13 C8 C5 120.85(18)
C9 C8 C5 120.84(19)
C10 C9 C8 120.5(2)
C9 C10 C11 120.5(2)
C12 C11 C10 119.5(2)
C11 C12 C13 120.1(2)
C12 C13 C8 121.1(2)
C15 C14 S1 111.60(15)
C14 C15 C16 113.45(16)
C15 C16 Si1 113.60(13)
C21 N1 C31 114.69(19)
C21 N1 C41 113.71(18)
C31 N1 C41 114.15(18)
C21 N1 Si1 103.93(13)
C31 N1 Si1 104.47(13)
C41 N1 Si1 104.20(13)
N1 C21 C22 106.28(18)
O21 C22 C21 108.79(19)
C22 O21 Si1 122.95(14)
N1 C31 C32 105.72(18)
O31 C32 C31 108.69(18)
C32 O31 Si1 122.66(13)
N1 C41 C42 106.28(17)
O41 C42 C41 109.29(18)
C42 O41 Si1 122.67(14)

loop_
_geom_bond_atom_site_label_1
_geom_bond_atom_site_label_2
_geom_bond_distance
Si1 O31 1.6614(14)
Si1 O41 1.6637(14)
Si1 O21 1.6639(15)
Si1 C16 1.875(2)
Si1 N1 2.2243(18)
S1 C1 1.766(2)
S1 C14 1.811(2)
C1 O1 1.215(3)
C1 C2 1.494(3)
C2 C7 1.389(3)
C2 C3 1.391(3)
C3 C4 1.382(3)
C4 C5 1.394(3)
C5 C6 1.398(3)
C5 C8 1.489(3)
C6 C7 1.387(3)
C8 C13 1.391(3)
C8 C9 1.396(3)
C9 C10 1.383(3)
C10 C11 1.387(4)
C11 C12 1.379(4)
C12 C13 1.388(3)
C14 C15 1.516(3)
C15 C16 1.525(3)
N1 C21 1.471(3)
N1 C31 1.472(3)
N1 C41 1.473(3)
C21 C22 1.519(3)
C22 O21 1.414(3)
C31 C32 1.522(3)
C32 O31 1.413(3)
C41 C42 1.511(3)
C42 O41 1.419(3)
